data_4079966
loop_
_publ_author_name
'Hild, Fr\'ed\'eric'
'Neehaul, Nirvana'
'Bier, Fr\'ed\'eric'
'Wirsum, Morgane'
'Gourlaouen, Christophe'
'Dagorne, Samuel'

_publ_section_title
;
 Synthesis and Structural Characterization of Various N,O,N-Chelated
 Aluminum and Gallium Complexes for the Efficient ROP of Cyclic Esters and
 Carbonates: How Do Aluminum and Gallium Derivatives Compare ?
;
_journal_issue 2
_journal_name_full Organometallics
_journal_page_first 587
_journal_paper_doi 10.1021/om3011068
_journal_volume 32
_journal_year 2013
_chemical_formula_moiety 'C25 H11 F10 Ga N2 O, C H2 Cl2'
_chemical_formula_sum 'C26 H13 Cl2 F10 Ga N2 O'
_chemical_formula_weight 700.00
_chemical_name_systematic
;
 ?
;
_space_group_IT_number 14
_symmetry_cell_setting monoclinic
_symmetry_space_group_name_Hall '-P 2ybc'
_symmetry_space_group_name_H-M 'P 1 21/c 1'
_atom_sites_solution_hydrogens geom
_atom_sites_solution_primary direct
_atom_sites_solution_secondary difmap
_audit_creation_method SHELXL-97
_cell_angle_alpha 90.00
_cell_angle_beta 113.631(2)
_cell_angle_gamma 90.00
_cell_formula_units_Z 4
_cell_length_a 14.5386(5)
_cell_length_b 8.8558(3)
_cell_length_c 21.9620(6)
_cell_measurement_reflns_used 6181
_cell_measurement_temperature 173(2)
_cell_measurement_theta_max 29.55
_cell_measurement_theta_min 2.51
_cell_volume 2590.52(15)
_computing_cell_refinement 'Bruker SAINT'
_computing_data_collection 'Bruker APEX2'
_computing_data_reduction 'Bruker SAINT'
_computing_molecular_graphics 'Bruker SHELXTL'
_computing_publication_material 'Bruker SHELXTL'
_computing_structure_refinement 'SHELXL-97 (Sheldrick, 2008)'
_computing_structure_solution 'SHELXS-97 (Sheldrick, 2008)'
_diffrn_ambient_temperature 173(2)
_diffrn_measured_fraction_theta_full 0.996
_diffrn_measured_fraction_theta_max 0.996
_diffrn_measurement_device_type 'Bruker APEX-II CCD'
_diffrn_measurement_method '\f and \w scans'
_diffrn_radiation_monochromator triumph
_diffrn_radiation_source 'sealed tube'
_diffrn_radiation_type MoK\a
_diffrn_radiation_wavelength 0.71073
_diffrn_reflns_av_R_equivalents 0.0284
_diffrn_reflns_av_sigmaI/netI 0.0377
_diffrn_reflns_limit_h_max 19
_diffrn_reflns_limit_h_min -20
_diffrn_reflns_limit_k_max 12
_diffrn_reflns_limit_k_min -12
_diffrn_reflns_limit_l_max 30
_diffrn_reflns_limit_l_min -30
_diffrn_reflns_number 21154
_diffrn_reflns_theta_full 30.04
_diffrn_reflns_theta_max 30.04
_diffrn_reflns_theta_min 1.99
_exptl_absorpt_coefficient_mu 1.366
_exptl_absorpt_correction_T_max 0.8213
_exptl_absorpt_correction_T_min 0.7531
_exptl_absorpt_correction_type multi-scan
_exptl_absorpt_process_details sadabs
_exptl_crystal_colour colourless
_exptl_crystal_density_diffrn 1.795
_exptl_crystal_density_method 'not measured'
_exptl_crystal_description block
_exptl_crystal_F_000 1384
_exptl_crystal_size_max 0.22
_exptl_crystal_size_mid 0.20
_exptl_crystal_size_min 0.15
_refine_diff_density_max 0.503
_refine_diff_density_min -0.808
_refine_diff_density_rms 0.067
_refine_ls_extinction_method none
_refine_ls_goodness_of_fit_ref 1.001
_refine_ls_hydrogen_treatment constr
_refine_ls_matrix_type full
_refine_ls_number_parameters 380
_refine_ls_number_reflns 7559
_refine_ls_number_restraints 0
_refine_ls_restrained_S_all 1.001
_refine_ls_R_factor_all 0.0579
_refine_ls_R_factor_gt 0.0349
_refine_ls_shift/su_max 0.001
_refine_ls_shift/su_mean 0.000
_refine_ls_structure_factor_coef Fsqd
_refine_ls_weighting_details 'calc w=1/[\s^2^(Fo^2^)+(0.0358P)^2^+1.4293P] where P=(Fo^2^+2Fc^2^)/3'
_refine_ls_weighting_scheme calc
_refine_ls_wR_factor_gt 0.0752
_refine_ls_wR_factor_ref 0.0842
_reflns_number_gt 5654
_reflns_number_total 7559
_reflns_threshold_expression I>2\s(I)
_cod_data_source_file om3011068_si_002.cif
_cod_data_source_block rwnn120704
_cod_depositor_comments
;
The following automatic conversions were performed:

'_symmetry_cell_setting' value 'Monoclinic' changed to 'monoclinic'
according to /home/saulius/struct/CIF-dictionaries/cif_core.dic
dictionary named 'cif_core.dic' version 2.4.2 from 2011-04-26.

Automatic conversion script
Id: cif_fix_values 1891 2012-01-12 08:04:46Z andrius 
;
_cod_original_cell_volume 2590.52(14)
_cod_original_sg_symbol_Hall '-P 2ybc '
_cod_original_sg_symbol_H-M 'P 21/c '
_cod_database_code 4079966

loop_
_symmetry_equiv_pos_as_xyz
'x, y, z'
'-x, y+1/2, -z+1/2'
'-x, -y, -z'
'x, -y-1/2, z-1/2'

loop_
_atom_site_label
_atom_site_type_symbol
_atom_site_fract_x
_atom_site_fract_y
_atom_site_fract_z
_atom_site_U_iso_or_equiv
_atom_site_adp_type
_atom_site_occupancy
_atom_site_symmetry_multiplicity
_atom_site_calc_flag
_atom_site_refinement_flags
C1 C 0.69128(13) 0.4059(2) 0.05818(9) 0.0209(4) Uani 1 1 d .
C2 C 0.59815(14) 0.3469(2) 0.01566(9) 0.0236(4) Uani 1 1 d .
C3 C 0.54330(15) 0.4016(2) -0.04703(9) 0.0272(4) Uani 1 1 d .
C4 C 0.57986(16) 0.5218(3) -0.07056(9) 0.0301(5) Uani 1 1 d .
C5 C 0.67080(16) 0.5836(3) -0.03080(10) 0.0285(4) Uani 1 1 d .
C6 C 0.72621(14) 0.5248(2) 0.03148(9) 0.0246(4) Uani 1 1 d .
C7 C 0.79987(13) 0.4227(2) 0.17656(9) 0.0218(4) Uani 1 1 d .
C8 C 0.79159(15) 0.5771(2) 0.18582(10) 0.0268(4) Uani 1 1 d .
H8 H 0.7432 0.6352 0.1515 0.032 Uiso 1 1 calc R
C9 C 0.85336(16) 0.6468(3) 0.24469(10) 0.0302(4) Uani 1 1 d .
H9 H 0.8474 0.7523 0.2501 0.036 Uiso 1 1 calc R
C10 C 0.92368(15) 0.5636(3) 0.29575(10) 0.0301(4) Uani 1 1 d .
H10 H 0.9664 0.6123 0.3356 0.036 Uiso 1 1 calc R
C11 C 0.93138(14) 0.4097(3) 0.28834(9) 0.0257(4) Uani 1 1 d .
H11 H 0.9791 0.3515 0.3230 0.031 Uiso 1 1 calc R
C12 C 0.86864(13) 0.3422(2) 0.22989(9) 0.0217(4) Uani 1 1 d .
C13 C 0.86657(14) 0.0937(2) 0.27276(8) 0.0208(4) Uani 1 1 d .
C14 C 0.95243(14) 0.0451(2) 0.32390(9) 0.0250(4) Uani 1 1 d .
H14 H 1.0167 0.0699 0.3251 0.030 Uiso 1 1 calc R
C15 C 0.94306(15) -0.0413(3) 0.37376(9) 0.0282(4) Uani 1 1 d .
H15 H 1.0013 -0.0754 0.4101 0.034 Uiso 1 1 calc R
C16 C 0.84840(15) -0.0776(3) 0.37034(9) 0.0281(4) Uani 1 1 d .
H16 H 0.8424 -0.1359 0.4049 0.034 Uiso 1 1 calc R
C17 C 0.76206(14) -0.0304(2) 0.31743(9) 0.0239(4) Uani 1 1 d .
H17 H 0.6979 -0.0574 0.3158 0.029 Uiso 1 1 calc R
C18 C 0.76950(13) 0.0568(2) 0.26659(8) 0.0200(4) Uani 1 1 d .
C19 C 0.59180(13) 0.0962(2) 0.20167(8) 0.0201(4) Uani 1 1 d .
C20 C 0.51743(14) 0.0313(2) 0.14568(9) 0.0239(4) Uani 1 1 d .
C21 C 0.41792(15) 0.0257(3) 0.13621(10) 0.0303(5) Uani 1 1 d .
C22 C 0.38857(15) 0.0851(3) 0.18334(11) 0.0324(5) Uani 1 1 d .
C23 C 0.45922(15) 0.1513(3) 0.23901(10) 0.0287(4) Uani 1 1 d .
C24 C 0.55842(14) 0.1571(2) 0.24765(9) 0.0237(4) Uani 1 1 d .
C25 C 0.75534(19) -0.0332(3) 0.08605(10) 0.0370(5) Uani 1 1 d .
H25A H 0.6896 -0.0694 0.0549 0.055 Uiso 1 1 calc R
H25B H 0.7916 -0.1157 0.1157 0.055 Uiso 1 1 calc R
H25C H 0.7940 0.0024 0.0612 0.055 Uiso 1 1 calc R
C26 C 0.89311(17) 0.1757(3) 0.93415(11) 0.0402(6) Uani 1 1 d .
H26A H 0.8665 0.2326 0.8918 0.048 Uiso 1 1 calc R
H26B H 0.8711 0.0694 0.9243 0.048 Uiso 1 1 calc R
N1 N 0.74194(12) 0.33923(19) 0.11961(8) 0.0231(3) Uani 1 1 d .
N2 N 0.69096(11) 0.10330(19) 0.20786(7) 0.0209(3) Uani 1 1 d .
O1 O 0.87097(9) 0.18293(16) 0.21986(6) 0.0211(3) Uani 1 1 d .
F1 F 0.56034(9) 0.23017(15) 0.03819(6) 0.0320(3) Uani 1 1 d .
F2 F 0.45319(10) 0.34274(16) -0.08359(6) 0.0392(3) Uani 1 1 d .
F3 F 0.52635(11) 0.57857(17) -0.13146(6) 0.0448(4) Uani 1 1 d .
F4 F 0.70791(11) 0.69941(16) -0.05332(6) 0.0405(3) Uani 1 1 d .
F5 F 0.81813(9) 0.58304(16) 0.06554(6) 0.0339(3) Uani 1 1 d .
F6 F 0.54400(9) -0.02986(15) 0.09912(5) 0.0341(3) Uani 1 1 d .
F7 F 0.35061(10) -0.04083(19) 0.08209(7) 0.0476(4) Uani 1 1 d .
F8 F 0.29181(9) 0.0796(2) 0.17451(8) 0.0511(4) Uani 1 1 d .
F9 F 0.43111(10) 0.21311(18) 0.28489(7) 0.0440(4) Uani 1 1 d .
F10 F 0.62408(9) 0.22712(16) 0.30203(6) 0.0338(3) Uani 1 1 d .
Ga1 Ga 0.737246(16) 0.13060(3) 0.137953(9) 0.02139(6) Uani 1 1 d .
Cl1 Cl 0.84373(6) 0.25159(10) 0.98805(4) 0.0654(2) Uani 1 1 d .
Cl2 Cl 1.02535(5) 0.18285(9) 0.96810(3) 0.04807(16) Uani 1 1 d .

loop_
_atom_site_aniso_label
_atom_site_aniso_U_11
_atom_site_aniso_U_22
_atom_site_aniso_U_33
_atom_site_aniso_U_23
_atom_site_aniso_U_13
_atom_site_aniso_U_12
C1 0.0234(8) 0.0195(10) 0.0210(8) 0.0031(7) 0.0102(7) 0.0060(7)
C2 0.0273(9) 0.0204(10) 0.0233(8) 0.0011(7) 0.0102(7) 0.0025(8)
C3 0.0287(9) 0.0266(12) 0.0215(8) -0.0039(8) 0.0051(7) 0.0059(8)
C4 0.0405(11) 0.0270(12) 0.0188(8) 0.0057(8) 0.0079(8) 0.0125(9)
C5 0.0385(11) 0.0232(11) 0.0298(9) 0.0093(8) 0.0200(9) 0.0084(9)
C6 0.0257(9) 0.0231(11) 0.0266(9) 0.0031(8) 0.0122(7) 0.0039(8)
C7 0.0221(8) 0.0205(10) 0.0232(8) 0.0017(7) 0.0095(7) -0.0005(7)
C8 0.0281(10) 0.0220(10) 0.0305(9) 0.0029(8) 0.0120(8) 0.0010(8)
C9 0.0366(11) 0.0220(11) 0.0358(10) -0.0028(9) 0.0185(9) -0.0024(9)
C10 0.0323(10) 0.0303(12) 0.0272(9) -0.0066(9) 0.0115(8) -0.0077(9)
C11 0.0227(9) 0.0299(12) 0.0222(8) 0.0024(8) 0.0066(7) -0.0037(8)
C12 0.0212(8) 0.0209(10) 0.0236(8) 0.0028(7) 0.0097(7) 0.0002(7)
C13 0.0243(9) 0.0184(10) 0.0191(8) 0.0042(7) 0.0082(7) 0.0028(7)
C14 0.0212(8) 0.0248(11) 0.0262(9) 0.0032(8) 0.0066(7) 0.0035(8)
C15 0.0268(9) 0.0276(12) 0.0236(9) 0.0066(8) 0.0033(7) 0.0066(8)
C16 0.0323(10) 0.0269(11) 0.0228(9) 0.0074(8) 0.0088(8) 0.0018(9)
C17 0.0255(9) 0.0223(10) 0.0233(8) 0.0035(8) 0.0092(7) -0.0002(8)
C18 0.0222(8) 0.0165(9) 0.0194(8) 0.0008(7) 0.0063(7) 0.0021(7)
C19 0.0219(8) 0.0163(10) 0.0197(8) 0.0035(7) 0.0059(7) -0.0001(7)
C20 0.0294(9) 0.0195(10) 0.0192(8) 0.0020(7) 0.0060(7) -0.0017(8)
C21 0.0246(9) 0.0284(12) 0.0268(9) 0.0056(9) -0.0012(7) -0.0078(8)
C22 0.0205(9) 0.0345(13) 0.0398(11) 0.0111(10) 0.0096(8) -0.0004(8)
C23 0.0294(10) 0.0277(12) 0.0323(10) 0.0070(9) 0.0158(8) 0.0072(8)
C24 0.0242(9) 0.0221(11) 0.0214(8) 0.0012(7) 0.0057(7) 0.0013(7)
C25 0.0549(14) 0.0304(13) 0.0301(10) -0.0029(9) 0.0218(10) 0.0034(11)
C26 0.0377(12) 0.0459(15) 0.0371(11) -0.0094(11) 0.0151(10) -0.0059(11)
N1 0.0262(8) 0.0185(9) 0.0197(7) 0.0039(6) 0.0041(6) 0.0009(6)
N2 0.0190(7) 0.0234(9) 0.0182(6) 0.0027(6) 0.0053(6) 0.0003(6)
O1 0.0224(6) 0.0207(7) 0.0202(6) 0.0044(5) 0.0086(5) 0.0028(5)
F1 0.0347(6) 0.0279(7) 0.0307(6) 0.0028(5) 0.0102(5) -0.0061(5)
F2 0.0361(7) 0.0381(9) 0.0289(6) -0.0042(6) -0.0023(5) -0.0003(6)
F3 0.0618(9) 0.0392(9) 0.0221(6) 0.0106(6) 0.0049(6) 0.0110(7)
F4 0.0547(8) 0.0334(8) 0.0408(7) 0.0171(6) 0.0269(6) 0.0042(7)
F5 0.0267(6) 0.0361(8) 0.0384(6) 0.0085(6) 0.0126(5) -0.0030(5)
F6 0.0415(7) 0.0341(8) 0.0241(5) -0.0078(5) 0.0104(5) -0.0063(6)
F7 0.0327(7) 0.0534(10) 0.0387(7) -0.0033(7) -0.0044(6) -0.0178(7)
F8 0.0222(6) 0.0637(11) 0.0664(9) 0.0106(8) 0.0166(6) -0.0007(7)
F9 0.0424(8) 0.0508(10) 0.0480(8) -0.0002(7) 0.0277(7) 0.0113(7)
F10 0.0328(6) 0.0362(8) 0.0272(6) -0.0117(5) 0.0064(5) 0.0021(6)
Ga1 0.02713(11) 0.01797(11) 0.01815(9) 0.00161(8) 0.00812(7) 0.00189(9)
Cl1 0.0578(4) 0.0806(6) 0.0739(5) -0.0436(4) 0.0432(4) -0.0318(4)
Cl2 0.0388(3) 0.0596(4) 0.0444(3) 0.0032(3) 0.0152(3) -0.0022(3)

loop_
_atom_type_symbol
_atom_type_description
_atom_type_scat_dispersion_real
_atom_type_scat_dispersion_imag
_atom_type_scat_source
C C 0.0033 0.0016 'International Tables Vol C Tables 4.2.6.8 and 6.1.1.4'
H H 0.0000 0.0000 'International Tables Vol C Tables 4.2.6.8 and 6.1.1.4'
N N 0.0061 0.0033 'International Tables Vol C Tables 4.2.6.8 and 6.1.1.4'
O O 0.0106 0.0060 'International Tables Vol C Tables 4.2.6.8 and 6.1.1.4'
F F 0.0171 0.0103 'International Tables Vol C Tables 4.2.6.8 and 6.1.1.4'
Ga Ga 0.2307 1.6083 'International Tables Vol C Tables 4.2.6.8 and 6.1.1.4'
Cl Cl 0.1484 0.1585 'International Tables Vol C Tables 4.2.6.8 and 6.1.1.4'

loop_
_geom_angle_atom_site_label_1
_geom_angle_atom_site_label_2
_geom_angle_atom_site_label_3
_geom_angle
N1 C1 C6 126.17(17)
N1 C1 C2 119.01(17)
C6 C1 C2 114.72(16)
F1 C2 C3 118.54(18)
F1 C2 C1 117.80(16)
C3 C2 C1 123.66(19)
F2 C3 C2 120.00(19)
F2 C3 C4 120.49(17)
C2 C3 C4 119.44(19)
F3 C4 C5 120.6(2)
F3 C4 C3 120.3(2)
C5 C4 C3 119.13(18)
F4 C5 C4 119.81(18)
F4 C5 C6 119.4(2)
C4 C5 C6 120.7(2)
F5 C6 C5 117.48(18)
F5 C6 C1 120.20(17)
C5 C6 C1 122.28(19)
C12 C7 C8 117.01(18)
C12 C7 N1 116.78(18)
C8 C7 N1 126.13(17)
C9 C8 C7 120.65(19)
C9 C8 H8 119.7
C7 C8 H8 119.7
C10 C9 C8 120.6(2)
C10 C9 H9 119.7
C8 C9 H9 119.7
C11 C10 C9 119.74(19)
C11 C10 H10 120.1
C9 C10 H10 120.1
C12 C11 C10 118.88(19)
C12 C11 H11 120.6
C10 C11 H11 120.6
C11 C12 C7 123.01(19)
C11 C12 O1 121.60(17)
C7 C12 O1 115.39(16)
C14 C13 C18 123.83(17)
C14 C13 O1 121.15(16)
C18 C13 O1 114.98(15)
C13 C14 C15 118.34(18)
C13 C14 H14 120.8
C15 C14 H14 120.8
C16 C15 C14 119.67(17)
C16 C15 H15 120.2
C14 C15 H15 120.2
C15 C16 C17 121.34(18)
C15 C16 H16 119.3
C17 C16 H16 119.3
C16 C17 C18 120.08(18)
C16 C17 H17 120.0
C18 C17 H17 120.0
C17 C18 N2 127.12(17)
C17 C18 C13 116.70(16)
N2 C18 C13 116.04(16)
C24 C19 N2 124.01(16)
C24 C19 C20 115.25(17)
N2 C19 C20 120.68(16)
F6 C20 C21 118.40(17)
F6 C20 C19 118.65(17)
C21 C20 C19 122.95(18)
F7 C21 C22 120.10(18)
F7 C21 C20 120.0(2)
C22 C21 C20 119.84(18)
F8 C22 C21 120.1(2)
F8 C22 C23 120.7(2)
C21 C22 C23 119.14(18)
F9 C23 C22 119.78(18)
F9 C23 C24 119.79(19)
C22 C23 C24 120.42(19)
F10 C24 C23 118.08(17)
F10 C24 C19 119.53(16)
C23 C24 C19 122.38(17)
Ga1 C25 H25A 109.5
Ga1 C25 H25B 109.5
H25A C25 H25B 109.5
Ga1 C25 H25C 109.5
H25A C25 H25C 109.5
H25B C25 H25C 109.5
Cl1 C26 Cl2 112.00(13)
Cl1 C26 H26A 109.2
Cl2 C26 H26A 109.2
Cl1 C26 H26B 109.2
Cl2 C26 H26B 109.2
H26A C26 H26B 107.9
C1 N1 C7 122.54(17)
C1 N1 Ga1 124.88(13)
C7 N1 Ga1 112.52(12)
C19 N2 C18 120.45(14)
C19 N2 Ga1 127.37(11)
C18 N2 Ga1 110.84(11)
C13 O1 C12 114.13(14)
C13 O1 Ga1 104.27(10)
C12 O1 Ga1 106.15(10)
N1 Ga1 N2 110.23(7)
N1 Ga1 C25 125.60(8)
N2 Ga1 C25 123.52(9)
N1 Ga1 O1 82.39(6)
N2 Ga1 O1 81.04(5)
C25 Ga1 O1 111.91(8)

loop_
_geom_bond_atom_site_label_1
_geom_bond_atom_site_label_2
_geom_bond_distance
C1 N1 1.384(2)
C1 C6 1.396(3)
C1 C2 1.402(3)
C2 F1 1.354(2)
C2 C3 1.373(3)
C3 F2 1.337(2)
C3 C4 1.380(3)
C4 F3 1.346(2)
C4 C5 1.373(3)
C5 F4 1.342(2)
C5 C6 1.381(3)
C6 F5 1.345(2)
C7 C12 1.393(3)
C7 C8 1.395(3)
C7 N1 1.406(2)
C8 C9 1.388(3)
C8 H8 0.9500
C9 C10 1.388(3)
C9 H9 0.9500
C10 C11 1.382(3)
C10 H10 0.9500
C11 C12 1.378(3)
C11 H11 0.9500
C12 O1 1.430(2)
C13 C14 1.372(2)
C13 C18 1.401(3)
C13 O1 1.427(2)
C14 C15 1.386(3)
C14 H14 0.9500
C15 C16 1.386(3)
C15 H15 0.9500
C16 C17 1.390(3)
C16 H16 0.9500
C17 C18 1.397(3)
C17 H17 0.9500
C18 N2 1.399(2)
C19 C24 1.392(3)
C19 N2 1.394(2)
C19 C20 1.395(3)
C20 F6 1.343(2)
C20 C21 1.378(3)
C21 F7 1.336(2)
C21 C22 1.373(3)
C22 F8 1.342(2)
C22 C23 1.374(3)
C23 F9 1.346(2)
C23 C24 1.378(3)
C24 F10 1.345(2)
C25 Ga1 1.927(2)
C25 H25A 0.9800
C25 H25B 0.9800
C25 H25C 0.9800
C26 Cl1 1.746(2)
C26 Cl2 1.763(2)
C26 H26A 0.9900
C26 H26B 0.9900
N1 Ga1 1.8980(17)
N2 Ga1 1.9227(15)
O1 Ga1 2.1039(13)

loop_
_geom_torsion_atom_site_label_1
_geom_torsion_atom_site_label_2
_geom_torsion_atom_site_label_3
_geom_torsion_atom_site_label_4
_geom_torsion
N1 C1 C2 F1 2.5(3)
C6 C1 C2 F1 179.31(16)
N1 C1 C2 C3 -177.90(18)
C6 C1 C2 C3 -1.1(3)
F1 C2 C3 F2 2.1(3)
C1 C2 C3 F2 -177.45(18)
F1 C2 C3 C4 179.11(18)
C1 C2 C3 C4 -0.4(3)
F2 C3 C4 F3 -1.9(3)
C2 C3 C4 F3 -178.87(18)
F2 C3 C4 C5 177.43(19)
C2 C3 C4 C5 0.4(3)
F3 C4 C5 F4 -1.5(3)
C3 C4 C5 F4 179.20(18)
F3 C4 C5 C6 -179.50(18)
C3 C4 C5 C6 1.2(3)
F4 C5 C6 F5 -3.2(3)
C4 C5 C6 F5 174.79(18)
F4 C5 C6 C1 179.05(18)
C4 C5 C6 C1 -3.0(3)
N1 C1 C6 F5 1.6(3)
C2 C1 C6 F5 -174.88(17)
N1 C1 C6 C5 179.30(19)
C2 C1 C6 C5 2.8(3)
C12 C7 C8 C9 3.2(3)
N1 C7 C8 C9 179.86(18)
C7 C8 C9 C10 -0.8(3)
C8 C9 C10 C11 -0.9(3)
C9 C10 C11 C12 0.1(3)
C10 C11 C12 C7 2.5(3)
C10 C11 C12 O1 -178.26(17)
C8 C7 C12 C11 -4.1(3)
N1 C7 C12 C11 178.92(17)
C8 C7 C12 O1 176.61(15)
N1 C7 C12 O1 -0.4(2)
C18 C13 C14 C15 -2.4(3)
O1 C13 C14 C15 -179.96(18)
C13 C14 C15 C16 0.8(3)
C14 C15 C16 C17 0.7(3)
C15 C16 C17 C18 -0.7(3)
C16 C17 C18 N2 174.72(19)
C16 C17 C18 C13 -0.7(3)
C14 C13 C18 C17 2.3(3)
O1 C13 C18 C17 -179.98(17)
C14 C13 C18 N2 -173.64(19)
O1 C13 C18 N2 4.1(2)
C24 C19 C20 F6 -179.95(17)
N2 C19 C20 F6 2.7(3)
C24 C19 C20 C21 -0.6(3)
N2 C19 C20 C21 -177.93(18)
F6 C20 C21 F7 0.7(3)
C19 C20 C21 F7 -178.65(19)
F6 C20 C21 C22 178.98(19)
C19 C20 C21 C22 -0.4(3)
F7 C21 C22 F8 -1.6(3)
C20 C21 C22 F8 -179.80(19)
F7 C21 C22 C23 179.2(2)
C20 C21 C22 C23 0.9(3)
F8 C22 C23 F9 -0.8(3)
C21 C22 C23 F9 178.4(2)
F8 C22 C23 C24 -179.7(2)
C21 C22 C23 C24 -0.5(3)
F9 C23 C24 F10 -0.9(3)
C22 C23 C24 F10 178.05(19)
F9 C23 C24 C19 -179.47(18)
C22 C23 C24 C19 -0.6(3)
N2 C19 C24 F10 -0.3(3)
C20 C19 C24 F10 -177.54(17)
N2 C19 C24 C23 178.31(18)
C20 C19 C24 C23 1.1(3)
C6 C1 N1 C7 38.9(3)
C2 C1 N1 C7 -144.77(18)
C6 C1 N1 Ga1 -144.02(17)
C2 C1 N1 Ga1 32.3(2)
C12 C7 N1 C1 -162.51(17)
C8 C7 N1 C1 20.8(3)
C12 C7 N1 Ga1 20.0(2)
C8 C7 N1 Ga1 -156.65(16)
C24 C19 N2 C18 51.4(3)
C20 C19 N2 C18 -131.46(19)
C24 C19 N2 Ga1 -143.03(16)
C20 C19 N2 Ga1 34.1(3)
C17 C18 N2 C19 15.9(3)
C13 C18 N2 C19 -168.66(17)
C17 C18 N2 Ga1 -151.86(17)
C13 C18 N2 Ga1 23.6(2)
C14 C13 O1 C12 -93.1(2)
C18 C13 O1 C12 89.11(19)
C14 C13 O1 Ga1 151.52(16)
C18 C13 O1 Ga1 -26.25(18)
C11 C12 O1 C13 49.7(2)
C7 C12 O1 C13 -131.02(16)
C11 C12 O1 Ga1 163.91(14)
C7 C12 O1 Ga1 -16.76(17)
C1 N1 Ga1 N2 -122.60(15)
C7 N1 Ga1 N2 54.77(14)
C1 N1 Ga1 C25 48.37(19)
C7 N1 Ga1 C25 -134.26(14)
C1 N1 Ga1 O1 159.92(16)
C7 N1 Ga1 O1 -22.71(12)
C19 N2 Ga1 N1 85.14(17)
C18 N2 Ga1 N1 -108.18(13)
C19 N2 Ga1 C25 -86.05(18)
C18 N2 Ga1 C25 80.63(16)
C19 N2 Ga1 O1 163.54(17)
C18 N2 Ga1 O1 -29.78(13)
C13 O1 Ga1 N1 142.41(12)
C12 O1 Ga1 N1 21.56(11)
C13 O1 Ga1 N2 30.44(11)
C12 O1 Ga1 N2 -90.41(11)
C13 O1 Ga1 C25 -92.19(13)
C12 O1 Ga1 C25 146.96(12)
